data_7235078
loop_
_publ_author_name
'Li, Dapeng'
'Ge, Suxiang'
'Yuan, Tianci'
'Gong, Jingjing'
'Huang, Baojun'
'Tie, Weiwei'
'He, Weiwei'

_publ_section_title
;
 Green synthesis and characterization of crystalline zinc phthalocyanine
 and cobalt phthalocyanine prisms by a simple solvothermal route
;
_journal_issue 19
_journal_name_full CrystEngComm
_journal_page_first 2749
_journal_paper_doi 10.1039/C8CE00215K
_journal_volume 20
_journal_year 2018
_chemical_formula_sum 'C32 H16 N8 Zn'
_chemical_formula_weight 577.92
_space_group_IT_number 14
_space_group_name_Hall '-P 2ybc'
_space_group_name_H-M_alt 'P 1 21/c 1'
_symmetry_cell_setting monoclinic
_symmetry_space_group_name_Hall '-P 2ybc'
_symmetry_space_group_name_H-M 'P 1 21/c 1'
_atom_sites_solution_hydrogens geom
_atom_sites_solution_primary direct
_atom_sites_solution_secondary difmap
_audit_creation_method SHELXL-97
_cell_angle_alpha 90.00
_cell_angle_beta 120.54(2)
_cell_angle_gamma 90.00
_cell_formula_units_Z 2
_cell_length_a 14.5140(10)
_cell_length_b 4.8442(19)
_cell_length_c 19.190(6)
_cell_measurement_reflns_used 1073
_cell_measurement_temperature 293(2)
_cell_measurement_theta_max 22.09
_cell_measurement_theta_min 2.92
_cell_volume 1162.1(6)
_computing_cell_refinement 'Bruker SMART'
_computing_data_collection 'Bruker SMART'
_computing_data_reduction 'Bruker SAINT'
_computing_molecular_graphics 'Bruker SHELXTL'
_computing_publication_material 'Bruker SHELXTL'
_computing_structure_refinement 'Bruker SHELXTL'
_computing_structure_solution 'Bruker SHELXTL'
_diffrn_ambient_temperature 293(2)
_diffrn_measured_fraction_theta_full 0.996
_diffrn_measured_fraction_theta_max 0.996
_diffrn_measurement_device_type 'CCD area detector'
_diffrn_measurement_method 'phi and omega scans'
_diffrn_radiation_monochromator graphite
_diffrn_radiation_source 'fine-focus sealed tube'
_diffrn_radiation_type MoK\a
_diffrn_radiation_wavelength 0.71073
_diffrn_reflns_av_R_equivalents 0.0420
_diffrn_reflns_av_sigmaI/netI 0.0506
_diffrn_reflns_limit_h_max 16
_diffrn_reflns_limit_h_min -17
_diffrn_reflns_limit_k_max 5
_diffrn_reflns_limit_k_min -5
_diffrn_reflns_limit_l_max 20
_diffrn_reflns_limit_l_min -22
_diffrn_reflns_number 5487
_diffrn_reflns_theta_full 25.00
_diffrn_reflns_theta_max 25.00
_diffrn_reflns_theta_min 1.63
_exptl_absorpt_coefficient_mu 1.101
_exptl_absorpt_correction_T_max 0.8018
_exptl_absorpt_correction_T_min 0.7196
_exptl_absorpt_correction_type multi-scan
_exptl_absorpt_process_details SADABS
_exptl_crystal_colour red
_exptl_crystal_density_diffrn 1.652
_exptl_crystal_density_method 'not measured'
_exptl_crystal_description block
_exptl_crystal_F_000 588
_exptl_crystal_size_max 0.32
_exptl_crystal_size_mid 0.28
_exptl_crystal_size_min 0.21
_refine_diff_density_max 0.292
_refine_diff_density_min -0.453
_refine_diff_density_rms 0.066
_refine_ls_extinction_method none
_refine_ls_goodness_of_fit_ref 1.047
_refine_ls_hydrogen_treatment constr
_refine_ls_matrix_type full
_refine_ls_number_parameters 187
_refine_ls_number_reflns 2045
_refine_ls_number_restraints 0
_refine_ls_restrained_S_all 1.047
_refine_ls_R_factor_all 0.0598
_refine_ls_R_factor_gt 0.0402
_refine_ls_shift/su_max 0.000
_refine_ls_shift/su_mean 0.000
_refine_ls_structure_factor_coef Fsqd
_refine_ls_weighting_details 'calc w=1/[\s^2^(Fo^2^)+(0.0100P)^2^+1.6000P] where P=(Fo^2^+2Fc^2^)/3'
_refine_ls_weighting_scheme calc
_refine_ls_wR_factor_gt 0.0778
_refine_ls_wR_factor_ref 0.0837
_reflns_number_gt 1523
_reflns_number_total 2045
_reflns_threshold_expression >2sigma(I)
_cod_data_source_file c8ce00215k2.cif
_cod_data_source_block a
_cod_depositor_comments
;
The following automatic conversions were performed:

'_symmetry_cell_setting' value 'Monoclinic' changed to 'monoclinic'
according to
/home/data/users/saulius/crontab/automatic-downloads/current/RSC/lib/dictionaries/cif_core.dic
dictionary named 'cif_core.dic' version 2.4.2 from 2011-04-26.

'_exptl_absorpt_correction_type' value 'Multi-scan' changed to
'multi-scan' according to
/home/data/users/saulius/crontab/automatic-downloads/current/RSC/lib/dictionaries/cif_core.dic
dictionary named 'cif_core.dic' version 2.4.2 from 2011-04-26.

Automatic conversion script
Id: cif_fix_values 5376 2017-05-30 11:51:03Z andrius 
;
_cod_original_sg_symbol_H-M 'P21/c   '
_cod_database_code 7235078

loop_
_symmetry_equiv_pos_as_xyz
'x, y, z'
'-x, y+1/2, -z+1/2'
'-x, -y, -z'
'x, -y-1/2, z-1/2'

loop_
_atom_site_label
_atom_site_type_symbol
_atom_site_fract_x
_atom_site_fract_y
_atom_site_fract_z
_atom_site_U_iso_or_equiv
_atom_site_adp_type
_atom_site_occupancy
_atom_site_symmetry_multiplicity
_atom_site_calc_flag
_atom_site_refinement_flags
Zn1 Zn 0.0000 0.5000 0.0000 0.03338(18) Uani 1 2 d S
N1 N 0.0748(2) 0.7246(5) 0.09910(15) 0.0286(6) Uani 1 1 d .
N2 N 0.25201(19) 0.5268(6) 0.16081(14) 0.0277(6) Uani 1 1 d .
N3 N 0.13439(19) 0.2980(5) 0.03407(15) 0.0280(6) Uani 1 1 d .
N4 N -0.0714(2) 1.0178(6) 0.07831(15) 0.0296(6) Uani 1 1 d .
C1 C 0.0287(2) 0.9272(6) 0.11971(18) 0.0280(8) Uani 1 1 d .
C2 C 0.1072(2) 1.0384(7) 0.19829(18) 0.0286(7) Uani 1 1 d .
C3 C 0.2018(2) 0.8950(7) 0.22276(18) 0.0282(7) Uani 1 1 d .
C4 C 0.1795(2) 0.6988(7) 0.15896(18) 0.0274(7) Uani 1 1 d .
C5 C 0.2920(3) 0.9513(8) 0.29671(19) 0.0368(9) Uani 1 1 d .
H5 H 0.3557 0.8565 0.3138 0.044 Uiso 1 1 calc R
C6 C 0.2842(3) 1.1532(8) 0.3442(2) 0.0403(9) Uani 1 1 d .
H6 H 0.3438 1.1943 0.3942 0.048 Uiso 1 1 calc R
C7 C 0.1894(3) 1.2963(8) 0.3190(2) 0.0387(9) Uani 1 1 d .
H7 H 0.1868 1.4321 0.3522 0.046 Uiso 1 1 calc R
C8 C 0.0999(3) 1.2405(7) 0.24596(19) 0.0352(8) Uani 1 1 d .
H8 H 0.0363 1.3355 0.2291 0.042 Uiso 1 1 calc R
C9 C 0.2310(2) 0.3454(7) 0.10268(19) 0.0274(7) Uani 1 1 d .
C10 C 0.3103(3) 0.1610(7) 0.10339(19) 0.0293(8) Uani 1 1 d .
C11 C 0.4186(3) 0.1274(7) 0.1556(2) 0.0376(9) Uani 1 1 d .
H11 H 0.4551 0.2336 0.2022 0.045 Uiso 1 1 calc R
C12 C 0.4710(3) -0.0684(7) 0.1364(2) 0.0418(9) Uani 1 1 d .
H12 H 0.5441 -0.0939 0.1707 0.050 Uiso 1 1 calc R
C13 C 0.4173(3) -0.2281(8) 0.0672(2) 0.0419(9) Uani 1 1 d .
H13 H 0.4549 -0.3595 0.0561 0.050 Uiso 1 1 calc R
C14 C 0.3097(3) -0.1958(7) 0.0147(2) 0.0347(8) Uani 1 1 d .
H14 H 0.2735 -0.3027 -0.0319 0.042 Uiso 1 1 calc R
C15 C 0.2567(2) 0.0013(7) 0.03350(18) 0.0288(7) Uani 1 1 d .
C16 C -0.1460(3) 0.9098(7) 0.00857(19) 0.0297(8) Uani 1 1 d .

loop_
_atom_site_aniso_label
_atom_site_aniso_U_11
_atom_site_aniso_U_22
_atom_site_aniso_U_33
_atom_site_aniso_U_23
_atom_site_aniso_U_13
_atom_site_aniso_U_12
Zn1 0.0272(3) 0.0338(3) 0.0334(3) -0.0078(3) 0.0112(2) 0.0042(3)
N1 0.0285(15) 0.0273(16) 0.0284(14) -0.0048(12) 0.0133(12) 0.0004(12)
N2 0.0272(14) 0.0271(15) 0.0305(14) -0.0007(13) 0.0160(12) -0.0008(13)
N3 0.0250(14) 0.0287(16) 0.0307(15) 0.0003(13) 0.0144(12) 0.0018(12)
N4 0.0307(15) 0.0284(15) 0.0329(15) -0.0017(14) 0.0185(13) 0.0022(14)
C1 0.0284(18) 0.0269(19) 0.0325(18) -0.0026(14) 0.0182(15) -0.0025(14)
C2 0.0317(18) 0.028(2) 0.0314(17) -0.0021(15) 0.0198(15) -0.0057(15)
C3 0.0288(18) 0.0281(18) 0.0295(17) -0.0018(14) 0.0162(15) -0.0064(14)
C4 0.0266(17) 0.0265(18) 0.0294(17) -0.0002(15) 0.0144(15) -0.0039(15)
C5 0.0326(19) 0.044(2) 0.0324(18) -0.0025(17) 0.0157(16) -0.0057(17)
C6 0.039(2) 0.047(2) 0.0326(19) -0.0077(18) 0.0164(17) -0.0135(18)
C7 0.045(2) 0.041(2) 0.039(2) -0.0133(17) 0.0275(18) -0.0111(18)
C8 0.037(2) 0.035(2) 0.039(2) -0.0047(17) 0.0233(17) -0.0042(17)
C9 0.0273(18) 0.0240(18) 0.0326(18) 0.0040(15) 0.0164(15) 0.0007(14)
C10 0.0304(18) 0.0262(19) 0.0336(18) 0.0032(15) 0.0179(16) 0.0000(15)
C11 0.035(2) 0.038(2) 0.040(2) 0.0001(17) 0.0186(17) 0.0046(17)
C12 0.0293(19) 0.044(2) 0.050(2) 0.0032(19) 0.0184(17) 0.0076(17)
C13 0.037(2) 0.041(2) 0.054(2) 0.0027(19) 0.0273(19) 0.0124(18)
C14 0.037(2) 0.033(2) 0.0387(19) -0.0017(16) 0.0228(17) 0.0053(16)
C15 0.0302(17) 0.0277(18) 0.0327(17) 0.0082(17) 0.0190(14) 0.0053(16)
C16 0.0356(19) 0.0268(19) 0.0312(18) 0.0005(15) 0.0203(16) 0.0004(15)

loop_
_atom_type_symbol
_atom_type_description
_atom_type_scat_dispersion_real
_atom_type_scat_dispersion_imag
_atom_type_scat_source
C C 0.0033 0.0016 'International Tables Vol C Tables 4.2.6.8 and 6.1.1.4'
H H 0.0000 0.0000 'International Tables Vol C Tables 4.2.6.8 and 6.1.1.4'
N N 0.0061 0.0033 'International Tables Vol C Tables 4.2.6.8 and 6.1.1.4'
Zn Zn 0.2839 1.4301 'International Tables Vol C Tables 4.2.6.8 and 6.1.1.4'

loop_
_geom_angle_atom_site_label_1
_geom_angle_atom_site_label_2
_geom_angle_atom_site_label_3
_geom_angle
_geom_angle_site_symmetry_1
_geom_angle_site_symmetry_3
N1 Zn1 N1 180.00(12) . 3_565
N1 Zn1 N3 89.24(10) . .
N1 Zn1 N3 90.76(10) 3_565 .
N1 Zn1 N3 90.76(10) . 3_565
N1 Zn1 N3 89.24(10) 3_565 3_565
N3 Zn1 N3 180.00(14) . 3_565
C1 N1 C4 108.9(3) . .
C1 N1 Zn1 124.7(2) . .
C4 N1 Zn1 126.4(2) . .
C9 N2 C4 123.5(3) . .
C16 N3 C9 108.8(3) 3_565 .
C16 N3 Zn1 124.9(2) 3_565 .
C9 N3 Zn1 126.3(2) . .
C1 N4 C16 123.9(3) . .
N4 C1 N1 128.1(3) . .
N4 C1 C2 122.7(3) . .
N1 C1 C2 109.1(3) . .
C8 C2 C3 121.7(3) . .
C8 C2 C1 131.8(3) . .
C3 C2 C1 106.5(3) . .
C5 C3 C2 120.3(3) . .
C5 C3 C4 133.2(3) . .
C2 C3 C4 106.5(3) . .
N2 C4 N1 127.3(3) . .
N2 C4 C3 123.6(3) . .
N1 C4 C3 109.0(3) . .
C6 C5 C3 117.7(3) . .
C6 C5 H5 121.2 . .
C3 C5 H5 121.2 . .
C5 C6 C7 121.5(3) . .
C5 C6 H6 119.3 . .
C7 C6 H6 119.3 . .
C8 C7 C6 121.0(3) . .
C8 C7 H7 119.5 . .
C6 C7 H7 119.5 . .
C7 C8 C2 117.8(3) . .
C7 C8 H8 121.1 . .
C2 C8 H8 121.1 . .
N2 C9 N3 127.2(3) . .
N2 C9 C10 123.8(3) . .
N3 C9 C10 109.0(3) . .
C11 C10 C15 120.4(3) . .
C11 C10 C9 133.3(3) . .
C15 C10 C9 106.3(3) . .
C12 C11 C10 117.9(3) . .
C12 C11 H11 121.1 . .
C10 C11 H11 121.1 . .
C11 C12 C13 121.5(3) . .
C11 C12 H12 119.2 . .
C13 C12 H12 119.2 . .
C14 C13 C12 121.1(3) . .
C14 C13 H13 119.5 . .
C12 C13 H13 119.5 . .
C13 C14 C15 117.6(3) . .
C13 C14 H14 121.2 . .
C15 C14 H14 121.2 . .
C14 C15 C10 121.5(3) . .
C14 C15 C16 131.7(3) . 3_565
C10 C15 C16 106.8(3) . 3_565
N4 C16 N3 127.6(3) . 3_565
N4 C16 C15 123.4(3) . 3_565
N3 C16 C15 109.0(3) 3_565 3_565

loop_
_geom_bond_atom_site_label_1
_geom_bond_atom_site_label_2
_geom_bond_distance
_geom_bond_site_symmetry_2
Zn1 N1 1.970(3) .
Zn1 N1 1.970(3) 3_565
Zn1 N3 1.973(2) .
Zn1 N3 1.973(2) 3_565
N1 C1 1.356(4) .
N1 C4 1.367(4) .
N2 C9 1.328(4) .
N2 C4 1.329(4) .
N3 C16 1.361(4) 3_565
N3 C9 1.370(4) .
N4 C1 1.327(4) .
N4 C16 1.329(4) .
C1 C2 1.455(4) .
C2 C8 1.380(4) .
C2 C3 1.391(4) .
C3 C5 1.384(4) .
C3 C4 1.450(4) .
C5 C6 1.380(5) .
C5 H5 0.9300 .
C6 C7 1.390(5) .
C6 H6 0.9300 .
C7 C8 1.369(4) .
C7 H7 0.9300 .
C8 H8 0.9300 .
C9 C10 1.452(4) .
C10 C11 1.378(4) .
C10 C15 1.393(4) .
C11 C12 1.378(5) .
C11 H11 0.9300 .
C12 C13 1.385(5) .
C12 H12 0.9300 .
C13 C14 1.371(4) .
C13 H13 0.9300 .
C14 C15 1.384(4) .
C14 H14 0.9300 .
C15 C16 1.449(4) 3_565
C16 N3 1.361(4) 3_565
C16 C15 1.449(4) 3_565
